data_7002366
loop_
_publ_author_name
'Amoroso, Angelo J.'
'Edwards, Peter G.'
'Howard, Sian T.'
'Kariuki, Benson M.'
'Knight, James C.'
'Ooi, Liling'
'Malik, K. M. Abdul'
'Stratford, Lisa'
'Al-Sudani, A.-R. H.'

_publ_section_title
;
 The synthesis and coordination chemistry of a tris-8-aminoquinoline
 tripodal ligand
;
_journal_coden_ASTM DTARAF
_journal_issue 39
_journal_name_full 'Dalton Transactions'
_journal_page_first 8356
_journal_page_last 8362
_journal_paper_doi 10.1039/b909122j
_journal_year 2009
_chemical_formula_moiety 'C33 H33 N7'
_chemical_formula_sum 'C33 H33 N7'
_chemical_formula_weight 527.66
_space_group_IT_number 14
_symmetry_cell_setting monoclinic
_symmetry_space_group_name_Hall '-P 2ybc'
_symmetry_space_group_name_H-M 'P 1 21/c 1'
_atom_sites_solution_hydrogens geom
_atom_sites_solution_primary direct
_atom_sites_solution_secondary difmap
_audit_creation_method SHELXL-97
_cell_angle_alpha 90.00
_cell_angle_beta 91.7806(8)
_cell_angle_gamma 90.00
_cell_formula_units_Z 4
_cell_length_a 19.5530(5)
_cell_length_b 8.6310(2)
_cell_length_c 16.1819(3)
_cell_measurement_reflns_used 17167
_cell_measurement_temperature 150(2)
_cell_measurement_theta_max 26.02
_cell_measurement_theta_min 2.91
_cell_volume 2729.57(11)
_computing_cell_refinement 'HKL Scalepack (Otwinowski & Minor, 1997)'
_computing_data_collection 'Collect (Nonius BV, 1997-2000)'
_computing_data_reduction 'HKL Denzo and Scalepack (Otwinowski & Minor, 1997)'
_computing_molecular_graphics 'Ortep-3 for Windows (Farrugia, 1997)'
_computing_publication_material 'WinGX publication routines (Farrugia, 1999)'
_computing_structure_refinement 'SHELXL-97 (Sheldrick, 1997)'
_computing_structure_solution 'Dirdif-99 (Beurskens et al., 1999)'
_diffrn_ambient_temperature 150(2)
_diffrn_measured_fraction_theta_full 0.997
_diffrn_measured_fraction_theta_max 0.997
_diffrn_measurement_device_type 'Bruker-Nonius KappaCCD'
_diffrn_measurement_method '\f and \w'
_diffrn_radiation_monochromator graphite
_diffrn_radiation_source 'fine-focus sealed tube'
_diffrn_radiation_type MoK\a
_diffrn_radiation_wavelength 0.71073
_diffrn_reflns_av_R_equivalents 0.0792
_diffrn_reflns_av_sigmaI/netI 0.0563
_diffrn_reflns_limit_h_max 24
_diffrn_reflns_limit_h_min -22
_diffrn_reflns_limit_k_max 10
_diffrn_reflns_limit_k_min -10
_diffrn_reflns_limit_l_max 19
_diffrn_reflns_limit_l_min -19
_diffrn_reflns_number 26218
_diffrn_reflns_theta_full 26.01
_diffrn_reflns_theta_max 26.01
_diffrn_reflns_theta_min 3.13
_exptl_absorpt_coefficient_mu 0.079
_exptl_absorpt_correction_T_max 0.9961
_exptl_absorpt_correction_T_min 0.9768
_exptl_absorpt_correction_type multi-scan
_exptl_absorpt_process_details 'Sortav (Blessing, 1995)'
_exptl_crystal_colour colourless
_exptl_crystal_density_diffrn 1.284
_exptl_crystal_density_method 'not measured'
_exptl_crystal_description plate
_exptl_crystal_F_000 1120
_exptl_crystal_size_max 0.30
_exptl_crystal_size_mid 0.25
_exptl_crystal_size_min 0.05
_refine_diff_density_max 0.187
_refine_diff_density_min -0.226
_refine_diff_density_rms 0.042
_refine_ls_extinction_coef 0.0144(12)
_refine_ls_extinction_expression Fc^*^=kFc[1+0.001xFc^2^\l^3^/sin(2\q)]^-1/4^
_refine_ls_extinction_method SHELXL
_refine_ls_goodness_of_fit_ref 1.025
_refine_ls_hydrogen_treatment mixed
_refine_ls_matrix_type full
_refine_ls_number_parameters 374
_refine_ls_number_reflns 5358
_refine_ls_number_restraints 3
_refine_ls_restrained_S_all 1.024
_refine_ls_R_factor_all 0.0727
_refine_ls_R_factor_gt 0.0462
_refine_ls_shift/su_max 0.001
_refine_ls_shift/su_mean 0.000
_refine_ls_structure_factor_coef Fsqd
_refine_ls_weighting_details 'calc w=1/[\s^2^(Fo^2^)+(0.0533P)^2^+0.4861P] where P=(Fo^2^+2Fc^2^)/3'
_refine_ls_weighting_scheme calc
_refine_ls_wR_factor_gt 0.1052
_refine_ls_wR_factor_ref 0.1166
_reflns_number_gt 3897
_reflns_number_total 5358
_reflns_threshold_expression >2sigma(I)
_cod_data_source_file B909122J.txt
_cod_data_source_block 01Lisa1_s92
_cod_depositor_comments
;
The following automatic conversions were performed:
'_symmetry_cell_setting' value 'Monoclinic' changed to 'monoclinic'
according to '/home/saulius/struct/CIF-dictionaries/cif_core.dic'
dictionary named 'cif_core.dic' version 2.4.1 from 2010-06-29.

Automatic conversion script
Id: cif_fix_enum 1527 2010-12-29 10:47:43Z saulius 
;
_cod_original_sg_symbol_H-M P2(1)/c
_cod_database_code 7002366

loop_
_symmetry_equiv_pos_as_xyz
'x, y, z'
'-x, y+1/2, -z+1/2'
'-x, -y, -z'
'x, -y-1/2, z-1/2'

loop_
_atom_site_label
_atom_site_type_symbol
_atom_site_fract_x
_atom_site_fract_y
_atom_site_fract_z
_atom_site_U_iso_or_equiv
_atom_site_adp_type
_atom_site_occupancy
_atom_site_symmetry_multiplicity
_atom_site_calc_flag
_atom_site_refinement_flags
_atom_site_disorder_assembly
_atom_site_disorder_group
N1 N 0.21089(7) 0.13727(15) 0.02671(7) 0.0262(3) Uani 1 1 d . . .
N2 N 0.32211(7) 0.47467(16) -0.01928(8) 0.0319(3) Uani 1 1 d D . .
H2 H 0.3430(9) 0.4252(19) -0.0643(8) 0.045(5) Uiso 1 1 d D . .
N3 N 0.21103(7) 0.18711(17) 0.20973(8) 0.0334(3) Uani 1 1 d D . .
H3 H 0.1760(7) 0.2552(18) 0.1909(11) 0.050(6) Uiso 1 1 d D . .
N4 N 0.06903(7) 0.17868(17) 0.02313(8) 0.0321(3) Uani 1 1 d D . .
H4 H 0.1004(8) 0.212(2) 0.0653(9) 0.048(5) Uiso 1 1 d D . .
N5 N 0.43535(7) 0.57269(17) -0.09579(8) 0.0343(4) Uani 1 1 d . . .
N6 N 0.19561(7) 0.49010(17) 0.24810(8) 0.0342(4) Uani 1 1 d . . .
N7 N 0.04204(7) 0.33690(16) 0.15995(8) 0.0304(3) Uani 1 1 d . . .
C1 C 0.25211(8) 0.24128(19) -0.02249(9) 0.0289(4) Uani 1 1 d . . .
H1A H 0.2242 0.2796 -0.0704 0.035 Uiso 1 1 calc R . .
H1B H 0.2916 0.1837 -0.0439 0.035 Uiso 1 1 calc R . .
C2 C 0.27768(8) 0.37741(19) 0.02854(9) 0.0280(4) Uani 1 1 d . . .
H2A H 0.2383 0.4391 0.0469 0.034 Uiso 1 1 calc R . .
H2B H 0.3031 0.3391 0.0783 0.034 Uiso 1 1 calc R . .
C3 C 0.25210(9) 0.04639(19) 0.08627(10) 0.0306(4) Uani 1 1 d . . .
H3A H 0.2978 0.0944 0.0940 0.037 Uiso 1 1 calc R . .
H3B H 0.2584 -0.0598 0.0646 0.037 Uiso 1 1 calc R . .
C4 C 0.21729(10) 0.0387(2) 0.16897(10) 0.0364(4) Uani 1 1 d . . .
H4A H 0.1710 -0.0059 0.1601 0.044 Uiso 1 1 calc R . .
H4B H 0.2436 -0.0322 0.2060 0.044 Uiso 1 1 calc R . .
C5 C 0.16546(8) 0.03785(19) -0.02392(10) 0.0305(4) Uani 1 1 d . . .
H5A H 0.1544 -0.0562 0.0080 0.037 Uiso 1 1 calc R . .
H5B H 0.1897 0.0047 -0.0737 0.037 Uiso 1 1 calc R . .
C6 C 0.09955(8) 0.1188(2) -0.05039(9) 0.0306(4) Uani 1 1 d . . .
H6A H 0.1092 0.2044 -0.0890 0.037 Uiso 1 1 calc R . .
H6B H 0.0680 0.0448 -0.0787 0.037 Uiso 1 1 calc R . .
C7 C 0.36264(8) 0.58389(18) 0.02024(10) 0.0277(4) Uani 1 1 d . . .
C8 C 0.34921(9) 0.64346(19) 0.09717(10) 0.0320(4) Uani 1 1 d . . .
H8 H 0.3105 0.6073 0.1256 0.038 Uiso 1 1 calc R . .
C9 C 0.39165(9) 0.7564(2) 0.13418(11) 0.0358(4) Uani 1 1 d . . .
H9 H 0.3811 0.7957 0.1871 0.043 Uiso 1 1 calc R . .
C10 C 0.44798(9) 0.8111(2) 0.09550(11) 0.0363(4) Uani 1 1 d . . .
H10 H 0.4757 0.8889 0.1211 0.044 Uiso 1 1 calc R . .
C11 C 0.46478(8) 0.75140(19) 0.01730(10) 0.0317(4) Uani 1 1 d . . .
C12 C 0.42223(8) 0.63785(19) -0.02096(9) 0.0283(4) Uani 1 1 d . . .
C13 C 0.52335(9) 0.7962(2) -0.02585(11) 0.0380(4) Uani 1 1 d . . .
H13 H 0.5538 0.8717 -0.0028 0.046 Uiso 1 1 calc R . .
C14 C 0.53608(9) 0.7312(2) -0.10035(11) 0.0410(5) Uani 1 1 d . . .
H14 H 0.5751 0.7615 -0.1299 0.049 Uiso 1 1 calc R . .
C15 C 0.49103(9) 0.6190(2) -0.13304(11) 0.0400(5) Uani 1 1 d . . .
H15 H 0.5010 0.5737 -0.1848 0.048 Uiso 1 1 calc R . .
C16 C 0.26613(8) 0.2635(2) 0.24559(9) 0.0301(4) Uani 1 1 d . . .
C17 C 0.32868(9) 0.1942(2) 0.26501(10) 0.0355(4) Uani 1 1 d . . .
H17 H 0.3355 0.0882 0.2519 0.043 Uiso 1 1 calc R . .
C18 C 0.38211(9) 0.2790(2) 0.30389(10) 0.0389(5) Uani 1 1 d . . .
H18 H 0.4244 0.2288 0.3163 0.047 Uiso 1 1 calc R . .
C19 C 0.37479(9) 0.4313(2) 0.32417(10) 0.0374(4) Uani 1 1 d . . .
H19 H 0.4119 0.4865 0.3495 0.045 Uiso 1 1 calc R . .
C20 C 0.31175(9) 0.5065(2) 0.30730(9) 0.0316(4) Uani 1 1 d . . .
C21 C 0.25753(8) 0.4238(2) 0.26709(9) 0.0291(4) Uani 1 1 d . . .
C22 C 0.29842(9) 0.6607(2) 0.33033(10) 0.0362(4) Uani 1 1 d . . .
H22 H 0.3331 0.7203 0.3578 0.043 Uiso 1 1 calc R . .
C23 C 0.23567(9) 0.7243(2) 0.31314(10) 0.0378(4) Uani 1 1 d . . .
H23 H 0.2257 0.8273 0.3298 0.045 Uiso 1 1 calc R . .
C24 C 0.18620(10) 0.6351(2) 0.27055(10) 0.0370(4) Uani 1 1 d . . .
H24 H 0.1433 0.6819 0.2570 0.044 Uiso 1 1 calc R . .
C25 C 0.00884(8) 0.25946(18) 0.02282(9) 0.0264(4) Uani 1 1 d . . .
C26 C -0.03782(8) 0.2671(2) -0.04320(10) 0.0322(4) Uani 1 1 d . . .
H26 H -0.0278 0.2176 -0.0939 0.039 Uiso 1 1 calc R . .
C27 C -0.09989(9) 0.3476(2) -0.03581(11) 0.0378(4) Uani 1 1 d . . .
H27 H -0.1309 0.3524 -0.0821 0.045 Uiso 1 1 calc R . .
C28 C -0.11678(9) 0.4190(2) 0.03576(11) 0.0383(4) Uani 1 1 d . . .
H28 H -0.1597 0.4695 0.0397 0.046 Uiso 1 1 calc R . .
C29 C -0.06996(8) 0.41765(19) 0.10443(10) 0.0300(4) Uani 1 1 d . . .
C30 C -0.00688(8) 0.33928(18) 0.09763(9) 0.0268(4) Uani 1 1 d . . .
C31 C -0.08170(9) 0.4932(2) 0.17991(11) 0.0365(4) Uani 1 1 d . . .
H31 H -0.1235 0.5467 0.1875 0.044 Uiso 1 1 calc R . .
C32 C -0.03307(9) 0.4892(2) 0.24196(11) 0.0366(4) Uani 1 1 d . . .
H32 H -0.0406 0.5389 0.2933 0.044 Uiso 1 1 calc R . .
C33 C 0.02833(9) 0.4106(2) 0.22883(10) 0.0347(4) Uani 1 1 d . . .
H33 H 0.0622 0.4105 0.2722 0.042 Uiso 1 1 calc R . .

loop_
_atom_site_aniso_label
_atom_site_aniso_U_11
_atom_site_aniso_U_22
_atom_site_aniso_U_33
_atom_site_aniso_U_23
_atom_site_aniso_U_13
_atom_site_aniso_U_12
N1 0.0251(7) 0.0281(7) 0.0259(7) 0.0004(6) 0.0052(5) -0.0020(6)
N2 0.0315(8) 0.0363(8) 0.0282(7) 0.0015(6) 0.0051(6) -0.0078(7)
N3 0.0319(9) 0.0402(9) 0.0284(7) -0.0007(6) 0.0044(6) -0.0023(7)
N4 0.0279(8) 0.0428(9) 0.0253(7) -0.0064(6) -0.0006(6) 0.0028(7)
N5 0.0307(8) 0.0394(9) 0.0330(7) 0.0055(6) 0.0048(6) -0.0006(7)
N6 0.0310(8) 0.0437(9) 0.0278(7) 0.0058(6) 0.0001(6) 0.0011(7)
N7 0.0312(8) 0.0344(8) 0.0259(7) 0.0003(6) 0.0020(6) -0.0002(6)
C1 0.0280(9) 0.0332(9) 0.0260(8) 0.0015(7) 0.0064(7) -0.0005(7)
C2 0.0253(9) 0.0333(9) 0.0257(8) 0.0030(7) 0.0029(6) -0.0024(7)
C3 0.0304(9) 0.0283(9) 0.0333(9) 0.0026(7) 0.0029(7) 0.0040(7)
C4 0.0417(11) 0.0338(10) 0.0337(9) 0.0060(8) 0.0027(8) -0.0060(8)
C5 0.0332(10) 0.0298(9) 0.0291(8) -0.0060(7) 0.0084(7) -0.0050(7)
C6 0.0322(10) 0.0347(9) 0.0251(8) -0.0049(7) 0.0042(7) -0.0053(8)
C7 0.0263(9) 0.0273(8) 0.0294(8) 0.0049(7) -0.0009(7) -0.0006(7)
C8 0.0264(9) 0.0357(10) 0.0338(9) 0.0039(8) 0.0029(7) -0.0024(8)
C9 0.0352(10) 0.0386(10) 0.0335(9) -0.0006(8) 0.0015(8) -0.0007(8)
C10 0.0309(10) 0.0375(10) 0.0402(10) 0.0020(8) -0.0041(8) -0.0053(8)
C11 0.0246(9) 0.0337(9) 0.0367(9) 0.0098(7) -0.0027(7) 0.0011(7)
C12 0.0257(9) 0.0305(9) 0.0286(8) 0.0079(7) -0.0011(7) 0.0023(7)
C13 0.0266(10) 0.0438(11) 0.0436(10) 0.0095(9) 0.0001(8) -0.0067(8)
C14 0.0281(10) 0.0498(12) 0.0454(11) 0.0130(9) 0.0070(8) -0.0042(9)
C15 0.0357(11) 0.0487(11) 0.0360(9) 0.0069(8) 0.0084(8) 0.0025(9)
C16 0.0299(10) 0.0408(10) 0.0196(7) 0.0048(7) 0.0035(7) -0.0038(8)
C17 0.0371(10) 0.0426(11) 0.0272(8) 0.0039(8) 0.0053(7) 0.0038(8)
C18 0.0272(10) 0.0596(13) 0.0300(9) 0.0069(9) 0.0020(7) 0.0050(9)
C19 0.0278(10) 0.0538(12) 0.0304(9) 0.0042(8) 0.0001(7) -0.0042(8)
C20 0.0304(10) 0.0439(11) 0.0206(7) 0.0075(7) 0.0027(7) -0.0053(8)
C21 0.0281(9) 0.0406(10) 0.0188(7) 0.0060(7) 0.0038(7) -0.0010(8)
C22 0.0418(11) 0.0410(10) 0.0258(8) 0.0047(8) 0.0013(7) -0.0102(9)
C23 0.0482(12) 0.0358(10) 0.0296(9) 0.0066(8) 0.0042(8) -0.0009(9)
C24 0.0389(11) 0.0412(11) 0.0310(9) 0.0072(8) 0.0006(8) 0.0041(8)
C25 0.0228(9) 0.0286(9) 0.0279(8) 0.0020(7) 0.0025(7) -0.0046(7)
C26 0.0305(10) 0.0375(10) 0.0286(8) 0.0000(7) -0.0005(7) -0.0068(8)
C27 0.0294(10) 0.0470(11) 0.0366(9) 0.0085(8) -0.0062(7) -0.0060(8)
C28 0.0276(10) 0.0432(11) 0.0441(10) 0.0077(8) 0.0012(8) 0.0041(8)
C29 0.0278(9) 0.0280(9) 0.0345(9) 0.0051(7) 0.0044(7) -0.0018(7)
C30 0.0265(9) 0.0270(8) 0.0271(8) 0.0039(7) 0.0031(7) -0.0049(7)
C31 0.0355(10) 0.0332(10) 0.0415(10) 0.0037(8) 0.0128(8) 0.0040(8)
C32 0.0424(11) 0.0334(10) 0.0347(9) -0.0029(8) 0.0110(8) 0.0010(8)
C33 0.0368(10) 0.0409(10) 0.0265(8) -0.0027(8) 0.0024(7) -0.0024(8)

loop_
_atom_type_symbol
_atom_type_description
_atom_type_scat_dispersion_real
_atom_type_scat_dispersion_imag
_atom_type_scat_source
C C 0.0033 0.0016 'International Tables Vol C Tables 4.2.6.8 and 6.1.1.4'
H H 0.0000 0.0000 'International Tables Vol C Tables 4.2.6.8 and 6.1.1.4'
N N 0.0061 0.0033 'International Tables Vol C Tables 4.2.6.8 and 6.1.1.4'

loop_
_geom_angle_atom_site_label_1
_geom_angle_atom_site_label_2
_geom_angle_atom_site_label_3
_geom_angle
_geom_angle_site_symmetry_1
_geom_angle_site_symmetry_3
_geom_angle_publ_flag
C1 N1 C3 112.75(13) . . ?
C1 N1 C5 112.98(12) . . ?
C3 N1 C5 111.44(12) . . ?
C7 N2 C2 119.66(13) . . ?
C7 N2 H2 114.2(11) . . ?
C2 N2 H2 115.4(11) . . ?
C16 N3 C4 122.67(15) . . ?
C16 N3 H3 112.8(12) . . ?
C4 N3 H3 118.2(12) . . ?
C25 N4 C6 123.87(13) . . ?
C25 N4 H4 112.8(12) . . ?
C6 N4 H4 115.2(12) . . ?
C15 N5 C12 117.34(15) . . ?
C24 N6 C21 117.81(15) . . ?
C33 N7 C30 117.38(14) . . ?
N1 C1 C2 111.04(12) . . ?
N1 C1 H1A 109.4 . . ?
C2 C1 H1A 109.4 . . ?
N1 C1 H1B 109.4 . . ?
C2 C1 H1B 109.4 . . ?
H1A C1 H1B 108.0 . . ?
N2 C2 C1 110.62(12) . . ?
N2 C2 H2A 109.5 . . ?
C1 C2 H2A 109.5 . . ?
N2 C2 H2B 109.5 . . ?
C1 C2 H2B 109.5 . . ?
H2A C2 H2B 108.1 . . ?
N1 C3 C4 110.49(13) . . ?
N1 C3 H3A 109.6 . . ?
C4 C3 H3A 109.6 . . ?
N1 C3 H3B 109.6 . . ?
C4 C3 H3B 109.6 . . ?
H3A C3 H3B 108.1 . . ?
N3 C4 C3 114.13(14) . . ?
N3 C4 H4A 108.7 . . ?
C3 C4 H4A 108.7 . . ?
N3 C4 H4B 108.7 . . ?
C3 C4 H4B 108.7 . . ?
H4A C4 H4B 107.6 . . ?
N1 C5 C6 112.52(13) . . ?
N1 C5 H5A 109.1 . . ?
C6 C5 H5A 109.1 . . ?
N1 C5 H5B 109.1 . . ?
C6 C5 H5B 109.1 . . ?
H5A C5 H5B 107.8 . . ?
N4 C6 C5 107.57(13) . . ?
N4 C6 H6A 110.2 . . ?
C5 C6 H6A 110.2 . . ?
N4 C6 H6B 110.2 . . ?
C5 C6 H6B 110.2 . . ?
H6A C6 H6B 108.5 . . ?
N2 C7 C8 123.48(15) . . ?
N2 C7 C12 118.01(14) . . ?
C8 C7 C12 118.51(15) . . ?
C7 C8 C9 121.18(15) . . ?
C7 C8 H8 119.4 . . ?
C9 C8 H8 119.4 . . ?
C10 C9 C8 121.25(16) . . ?
C10 C9 H9 119.4 . . ?
C8 C9 H9 119.4 . . ?
C9 C10 C11 119.76(16) . . ?
C9 C10 H10 120.1 . . ?
C11 C10 H10 120.1 . . ?
C13 C11 C10 123.80(16) . . ?
C13 C11 C12 116.59(16) . . ?
C10 C11 C12 119.59(15) . . ?
N5 C12 C11 123.27(15) . . ?
N5 C12 C7 117.04(14) . . ?
C11 C12 C7 119.68(14) . . ?
C14 C13 C11 119.88(17) . . ?
C14 C13 H13 120.1 . . ?
C11 C13 H13 120.1 . . ?
C13 C14 C15 119.33(16) . . ?
C13 C14 H14 120.3 . . ?
C15 C14 H14 120.3 . . ?
N5 C15 C14 123.59(17) . . ?
N5 C15 H15 118.2 . . ?
C14 C15 H15 118.2 . . ?
N3 C16 C17 124.20(16) . . ?
N3 C16 C21 117.83(15) . . ?
C17 C16 C21 117.93(15) . . ?
C16 C17 C18 120.89(17) . . ?
C16 C17 H17 119.6 . . ?
C18 C17 H17 119.6 . . ?
C19 C18 C17 121.80(17) . . ?
C19 C18 H18 119.1 . . ?
C17 C18 H18 119.1 . . ?
C18 C19 C20 119.60(17) . . ?
C18 C19 H19 120.2 . . ?
C20 C19 H19 120.2 . . ?
C22 C20 C19 123.41(16) . . ?
C22 C20 C21 117.06(16) . . ?
C19 C20 C21 119.51(16) . . ?
N6 C21 C20 122.45(16) . . ?
N6 C21 C16 117.30(15) . . ?
C20 C21 C16 120.25(15) . . ?
C23 C22 C20 119.92(17) . . ?
C23 C22 H22 120.0 . . ?
C20 C22 H22 120.0 . . ?
C22 C23 C24 118.78(17) . . ?
C22 C23 H23 120.6 . . ?
C24 C23 H23 120.6 . . ?
N6 C24 C23 123.90(17) . . ?
N6 C24 H24 118.1 . . ?
C23 C24 H24 118.1 . . ?
N4 C25 C26 124.97(15) . . ?
N4 C25 C30 116.66(13) . . ?
C26 C25 C30 118.36(15) . . ?
C25 C26 C27 120.48(16) . . ?
C25 C26 H26 119.8 . . ?
C27 C26 H26 119.8 . . ?
C28 C27 C26 121.91(16) . . ?
C28 C27 H27 119.0 . . ?
C26 C27 H27 119.0 . . ?
C27 C28 C29 119.68(16) . . ?
C27 C28 H28 120.2 . . ?
C29 C28 H28 120.2 . . ?
C31 C29 C30 117.04(15) . . ?
C31 C29 C28 123.83(16) . . ?
C30 C29 C28 119.12(15) . . ?
N7 C30 C29 122.77(15) . . ?
N7 C30 C25 116.84(14) . . ?
C29 C30 C25 120.38(14) . . ?
C32 C31 C29 119.91(16) . . ?
C32 C31 H31 120.0 . . ?
C29 C31 H31 120.0 . . ?
C31 C32 C33 118.83(16) . . ?
C31 C32 H32 120.6 . . ?
C33 C32 H32 120.6 . . ?
N7 C33 C32 124.05(16) . . ?
N7 C33 H33 118.0 . . ?
C32 C33 H33 118.0 . . ?

loop_
_geom_bond_atom_site_label_1
_geom_bond_atom_site_label_2
_geom_bond_distance
_geom_bond_site_symmetry_2
_geom_bond_publ_flag
N1 C1 1.459(2) . ?
N1 C3 1.465(2) . ?
N1 C5 1.467(2) . ?
N2 C7 1.376(2) . ?
N2 C2 1.449(2) . ?
N2 H2 0.948(15) . ?
N3 C16 1.376(2) . ?
N3 C4 1.447(2) . ?
N3 H3 0.945(15) . ?
N4 C25 1.368(2) . ?
N4 C6 1.443(2) . ?
N4 H4 0.947(15) . ?
N5 C15 1.322(2) . ?
N5 C12 1.367(2) . ?
N6 C24 1.318(2) . ?
N6 C21 1.366(2) . ?
N7 C33 1.318(2) . ?
N7 C30 1.368(2) . ?
C1 C2 1.512(2) . ?
C1 H1A 0.9900 . ?
C1 H1B 0.9900 . ?
C2 H2A 0.9900 . ?
C2 H2B 0.9900 . ?
C3 C4 1.522(2) . ?
C3 H3A 0.9900 . ?
C3 H3B 0.9900 . ?
C4 H4A 0.9900 . ?
C4 H4B 0.9900 . ?
C5 C6 1.516(2) . ?
C5 H5A 0.9900 . ?
C5 H5B 0.9900 . ?
C6 H6A 0.9900 . ?
C6 H6B 0.9900 . ?
C7 C8 1.380(2) . ?
C7 C12 1.438(2) . ?
C8 C9 1.402(2) . ?
C8 H8 0.9500 . ?
C9 C10 1.368(2) . ?
C9 H9 0.9500 . ?
C10 C11 1.414(2) . ?
C10 H10 0.9500 . ?
C11 C13 1.414(2) . ?
C11 C12 1.416(2) . ?
C13 C14 1.360(3) . ?
C13 H13 0.9500 . ?
C14 C15 1.402(3) . ?
C14 H14 0.9500 . ?
C15 H15 0.9500 . ?
C16 C17 1.388(2) . ?
C16 C21 1.438(2) . ?
C17 C18 1.408(2) . ?
C17 H17 0.9500 . ?
C18 C19 1.363(3) . ?
C18 H18 0.9500 . ?
C19 C20 1.412(2) . ?
C19 H19 0.9500 . ?
C20 C22 1.409(2) . ?
C20 C21 1.419(2) . ?
C22 C23 1.365(2) . ?
C22 H22 0.9500 . ?
C23 C24 1.401(2) . ?
C23 H23 0.9500 . ?
C24 H24 0.9500 . ?
C25 C26 1.385(2) . ?
C25 C30 1.434(2) . ?
C26 C27 1.407(2) . ?
C26 H26 0.9500 . ?
C27 C28 1.362(3) . ?
C27 H27 0.9500 . ?
C28 C29 1.418(2) . ?
C28 H28 0.9500 . ?
C29 C31 1.410(2) . ?
C29 C30 1.414(2) . ?
C31 C32 1.362(3) . ?
C31 H31 0.9500 . ?
C32 C33 1.401(2) . ?
C32 H32 0.9500 . ?
C33 H33 0.9500 . ?

loop_
_cod_related_entry_id
_cod_related_entry_database
_cod_related_entry_code
1 ChemSpider 30652632
